data_2006750
loop_
_publ_author_name
'\"Ulk\"u, Din\,cer'
'Tahir, M. Nawaz'
'Tanyeli, Cihangir'
'Demir, Ayhan S.'
'Dikici, Emre'

_publ_section_title
;
 2-Hydroxy-5,5-dimethylcyclohex-2-en-1-one
;
_journal_issue 12
_journal_name_full 'Acta Crystallographica Section C'
_journal_page_first 1998
_journal_page_last 1999
_journal_paper_doi 10.1107/S0108270197012079
_journal_volume 53
_journal_year 1997
_chemical_formula_moiety 'C8 H12 O2'
_chemical_formula_sum 'C8 H12 O2'
_chemical_formula_weight 140.18
_space_group_IT_number 14
_symmetry_cell_setting monoclinic
_symmetry_space_group_name_Hall '-P 2yn'
_symmetry_space_group_name_H-M 'P 1 21/n 1'
_atom_type_scat_source IntTabIV
_cell_angle_alpha 90.00
_cell_angle_beta 104.556(3)
_cell_angle_gamma 90.00
_cell_formula_units_Z 4
_cell_length_a 10.640(2)
_cell_length_b 5.987(2)
_cell_length_c 12.726(3)
_cell_measurement_reflns_used 25
_cell_measurement_temperature 294
_cell_measurement_theta_max 18.31
_cell_measurement_theta_min 10.28
_cell_volume 784.6(4)
_computing_data_collection 'CAD4 EXPRESS (Enraf-Nonius, 1993)'
_computing_data_reduction 'MolEN (Fair, 1990)'
_computing_molecular_graphics 'MolEN version of ORTEPII (Johnson, 1976)'
_computing_publication_material 'MolEN, PLATON (Spek, 1990)'
_computing_structure_refinement 'LSFM MolEN'
_computing_structure_solution 'SIR MolEN'
_diffrn_measurement_device 'Enraf-Nonius CAD-4'
_diffrn_measurement_method '\w/2\q scans'
_diffrn_radiation_type MoK\a
_diffrn_radiation_wavelength 0.71069
_diffrn_reflns_av_R_equivalents 0.010
_diffrn_reflns_limit_h_max 12
_diffrn_reflns_limit_h_min -12
_diffrn_reflns_limit_k_max 7
_diffrn_reflns_limit_k_min 0
_diffrn_reflns_limit_l_max 15
_diffrn_reflns_limit_l_min 0
_diffrn_reflns_number 1519
_diffrn_reflns_theta_max 25.01
_diffrn_reflns_theta_min 2.35
_diffrn_standards_decay_% 'not corrected'
_diffrn_standards_interval_time 120
_diffrn_standards_number 3
_exptl_absorpt_coefficient_mu 0.078
_exptl_absorpt_correction_type none
_exptl_crystal_colour colourless
_exptl_crystal_density_diffrn 1.1865
_exptl_crystal_density_meas ?
_exptl_crystal_description prism
_exptl_crystal_size_max 0.40
_exptl_crystal_size_mid 0.30
_exptl_crystal_size_min 0.25
_refine_diff_density_max 0.138
_refine_diff_density_min -0.129
_refine_ls_extinction_method none
_refine_ls_goodness_of_fit_obs 0.85
_refine_ls_number_parameters 94
_refine_ls_number_reflns 943
_refine_ls_R_factor_obs .048
_refine_ls_shift/esd_max <0.001
_refine_ls_structure_factor_coef F
_refine_ls_weighting_details 'w = 1/[\sF^2^ + (0.02F)^2^ + 1.0]'
_refine_ls_weighting_scheme calc
_refine_ls_wR_factor_obs .054
_reflns_number_observed 943
_reflns_number_total 1448
_reflns_observed_criterion I>\s(I)
_cod_data_source_file ab1495.cif
_cod_data_source_block METUCH3
_cod_depositor_comments
;
The following automatic conversions were performed:

'_exptl_crystal_density_meas' value 'not measured' was changed to '?'
- the value is perceived as not measured.

Automatic conversion script
Id: cif_fix_values 3008 2015-01-20 13:52:24Z robertas 

The following automatic conversions were performed:

'_refine_ls_weighting_scheme' value 'w = 1/[\sF^2^ + (0.02F)^2^ +
1.0]' was changed to 'calc'. New tag '_refine_ls_weighting_details'
was created. The value of the new tag was set to 'w = 1/[\sF^2^ +
(0.02F)^2^ + 1.0]'.

Automatic conversion script
Id: cif_fix_values 3143 2015-03-26 13:38:13Z robertas 
;
_cod_original_cell_volume 784.7(4)
_cod_original_sg_symbol_H-M 'P 21/n'
_cod_database_code 2006750

loop_
_symmetry_equiv_pos_as_xyz
x,y,z
-x+1/2,y+1/2,-z+1/2
-x,-y,-z
x+1/2,-y+1/2,z+1/2

loop_
_atom_site_aniso_label
_atom_site_aniso_U_11
_atom_site_aniso_U_22
_atom_site_aniso_U_33
_atom_site_aniso_U_12
_atom_site_aniso_U_13
_atom_site_aniso_U_23
_atom_site_aniso_type_symbol
O1 .0600(10) .0900(10) .0810(10) .0040(10) .0141(9) -.0300(10) O
O2 .0640(10) .0990(10) .0660(10) .0050(10) -.0050(9) -.0250(10) O
C1 .0510(10) .064(2) .0510(10) -.0030(10) .0167(9) -.0040(10) C
C2 .0550(10) .069(2) .0430(10) -.0010(10) .0030(10) .0000(10) C
C3 .0590(10) .079(2) .062(2) .015(2) -.0050(10) .003(2) C
C4 .066(2) .066(2) .069(2) .015(2) .0010(10) -.004(2) C
C5 .0460(10) .0500(10) .0520(10) -.0010(10) .0100(10) -.0040(10) C
C6 .0480(10) .067(2) .0640(10) -.0070(10) .0160(10) -.0100(10) C
C7 .072(2) .074(2) .0520(10) -.009(2) .0130(10) -.0020(10) C
C8 .066(2) .063(2) .079(2) -.0040(10) .0120(10) -.019(2) C

loop_
_atom_site_label
_atom_site_fract_x
_atom_site_fract_y
_atom_site_fract_z
_atom_site_U_iso_or_equiv
_atom_site_thermal_displace_type
_atom_site_calc_flag
_atom_site_calc_attached_atom
_atom_site_type_symbol
O1 -.0767(2) .3576(4) .3969(2) .0776(6) Ueq . . O
O2 .1767(2) .3010(4) .4991(2) .0801(6) Ueq . . O
C1 -.0217(2) .1964(5) .3689(2) .0546(8) Ueq . . C
C2 .1159(2) .1570(5) .4189(2) .0573(8) Ueq . . C
C3 .1784(3) -.0107(5) .3877(2) .0703(10) Ueq . . C
C4 .1162(3) -.1672(5) .2987(2) .0699(12) Ueq . . C
C5 -.0040(2) -.0719(4) .2199(2) .0497(6) Ueq . . C
C6 -.0910(2) .0338(5) .2853(2) .0593(8) Ueq . . C
C7 .0344(3) .1060(5) .1488(2) .0665(10) Ueq . . C
C8 -.0779(3) -.2563(5) .1475(2) .0704(12) Ueq . . C
H2 .121(3) .386(5) .512(2) .0500 Uiso . . H
H3 .270 -.030 .422 .0963 Uiso . . H
H41 .182 -.216 .256 .1013 Uiso . . H
H42 .093 -.301 .333 .1013 Uiso . . H
H51 -.170 .108 .237 .0811 Uiso . . H
H52 -.122 -.086 .326 .0811 Uiso . . H
H71 .082 .230 .191 .0925 Uiso . . H
H72 .094 .039 .106 .0925 Uiso . . H
H73 -.044 .167 .098 .0925 Uiso . . H
H81 -.102 -.371 .194 .0963 Uiso . . H
H82 -.161 -.194 .095 .0963 Uiso . . H
H83 -.022 -.323 .102 .0963 Uiso . . H

loop_
_geom_angle_atom_site_label_1
_geom_angle_atom_site_label_2
_geom_angle_atom_site_label_3
_geom_angle
_geom_angle_publ_flag
C2 O2 H2 108(2) no
O1 C1 C2 119.9(2) yes
O1 C1 C6 122.3(2) yes
C2 C1 C6 117.8(2) yes
O2 C2 C1 117.3(2) yes
O2 C2 C3 121.6(2) yes
C1 C2 C3 121.1(2) yes
C2 C3 C4 123.1(2) yes
C2 C3 H3 118.6 no
C4 C3 H3 118.2 no
C3 C4 C5 113.8(2) yes
C3 C4 H41 110.6 no
C3 C4 H42 106.6 no
C5 C4 H41 109.0 no
C5 C4 H42 109.8 no
H41 C4 H42 106.9 no
C4 C5 C6 108.7(2) yes
C4 C5 C7 110.3(2) yes
C4 C5 C8 110.3(2) yes
C6 C5 C7 108.9(2) yes
C6 C5 C8 109.8(2) yes
C7 C5 C8 108.8(2) yes
C1 C6 C5 113.6(2) yes
C1 C6 H51 109.7 no
C1 C6 H52 105.4 no
C5 C6 H51 111.7 no
C5 C6 H52 108.3 no
H51 C6 H52 107.7 no
C5 C7 H71 112.3 no
C5 C7 H72 109.7 no
C5 C7 H73 109.8 no
H71 C7 H72 107.3 no
H71 C7 H73 108.0 no
H72 C7 H73 109.6 no
C5 C8 H81 108.3 no
C5 C8 H82 110.2 no
C5 C8 H83 110.0 no
H81 C8 H82 109.3 no
H81 C8 H83 110.8 no
H82 C8 H83 107.6 no

loop_
_geom_bond_atom_site_label_1
_geom_bond_atom_site_label_2
_geom_bond_site_symmetry_1
_geom_bond_site_symmetry_2
_geom_bond_distance
_geom_bond_publ_flag
O1 C1 . . 1.227(3) yes
O2 C2 . . 1.368(3) yes
O2 H2 . . .83(3) no
C1 C2 . . 1.462(3) yes
C1 C6 . . 1.493(4) yes
C2 C3 . . 1.320(4) yes
C3 C4 . . 1.490(4) yes
C3 H3 . . .967 no
C4 C5 . . 1.524(3) yes
C4 H41 . . 1.032 no
C4 H42 . . .975 no
C5 C6 . . 1.528(4) yes
C5 C7 . . 1.519(4) yes
C5 C8 . . 1.524(4) yes
C6 H51 . . 1.013 no
C6 H52 . . .988 no
C7 H71 . . .982 no
C7 H72 . . 1.011 no
C7 H73 . . .987 no
C8 H81 . . .985 no
C8 H82 . . 1.035 no
C8 H83 . . 1.015 no

loop_
_geom_torsion_atom_site_label_1
_geom_torsion_atom_site_label_2
_geom_torsion_atom_site_label_3
_geom_torsion_atom_site_label_4
_geom_torsion
_geom_torsion_publ_flag
H2 O2 C2 C1 6(2) no
H2 O2 C2 C3 -174(2) no
O1 C1 C2 O2 2.3(4) no
O1 C1 C2 C3 -177.7(3) no
C6 C1 C2 O2 -176.9(2) no
C6 C1 C2 C3 3.1(4) no
O1 C1 C6 C5 149.6(2) no
O1 C1 C6 H51 23.8 no
O1 C1 C6 H52 -92.0 no
C2 C1 C6 C5 -31.2(3) no
C2 C1 C6 H51 -157.0 no
C2 C1 C6 H52 87.2 no
O2 C2 C3 C4 -178.3(2) no
C1 C2 C3 C4 1.7(4) no
C1 C2 C3 H3 179.4(2) no
C2 C3 C4 C5 22.0(4) no
C2 C3 C4 H41 145.0 no
C2 C3 C4 H42 -99.1 no
H3 C3 C4 C5 -155.7 no
H3 C3 C4 H41 -32.7 no
H3 C3 C4 H42 83.2 no
C3 C4 C5 C6 -47.2(3) no
C3 C4 C5 C7 72.2(3) no
C3 C4 C5 C8 -167.5(2) no
H41 C4 C5 C6 -171.0 no
H41 C4 C5 C7 -51.6 no
H41 C4 C5 C8 68.6 no
H42 C4 C5 C6 72.2 no
H42 C4 C5 C7 -168.4 no
H42 C4 C5 C8 -48.2 no
C4 C5 C6 C1 52.0(3) no
C4 C5 C6 H51 176.7 no
C4 C5 C6 H52 -64.8 no
C7 C5 C6 C1 -68.3(3) no
C7 C5 C6 H51 56.4 no
C7 C5 C6 H52 174.9 no
C8 C5 C6 C1 172.7(2) no
C8 C5 C6 H51 -62.6 no
C8 C5 C6 H52 55.9 no
C4 C5 C7 H71 -59.6 no
C4 C5 C7 H72 59.6 no
C4 C5 C7 H73 -179.8 no
C6 C5 C7 H71 59.6 no
C6 C5 C7 H72 178.8 no
C6 C5 C7 H73 -60.6 no
C8 C5 C7 H71 179.2 no
C8 C5 C7 H72 -61.6 no
C8 C5 C7 H73 59.0 no
C4 C5 C8 H81 58.7 no
C4 C5 C8 H82 178.6 no
C4 C5 C8 H83 -62.6 no
C6 C5 C8 H81 -61.0 no
C6 C5 C8 H82 58.8 no
C6 C5 C8 H83 177.7 no
C7 C5 C8 H81 179.8 no
C7 C5 C8 H82 -60.3 no
C7 C5 C8 H83 58.6 no
